data_4340265
loop_
_publ_author_name
'Hu, Tong-Liang'
'Li, Jian-Rong'
'Liu, Chun-Sen'
'Shi, Xue-Song'
'Zhou, Jiang-Ning'
'Bu, Xian-He'
'Ribas, Joan'

_publ_section_title
;
 Syntheses, crystal structures, and magneto-structural correlations of
 novel Cu(II) complexes containing a planar [Cu(mu-L1)]2 (HL1 =
 3-(2-pyridyl)pyrazole) unit: from dinuclear to tetranuclear and then to
 one-dimensional compounds.
;
_journal_issue 1
_journal_name_full 'Inorganic chemistry'
_journal_page_first 162
_journal_page_last 173
_journal_paper_doi 10.1021/ic051488d
_journal_volume 45
_journal_year 2006
_chemical_formula_sum 'C28 H20 Cu2 N9 O2'
_chemical_formula_weight 641.61
_chemical_name_systematic
; 
 ? 
;
_space_group_IT_number 14
_symmetry_cell_setting monoclinic
_symmetry_space_group_name_Hall '-P 2yn'
_symmetry_space_group_name_H-M 'P 1 21/n 1'
_atom_sites_solution_hydrogens geom
_atom_sites_solution_primary direct
_atom_sites_solution_secondary difmap
_audit_creation_method SHELXL-97
_cell_angle_alpha 90.00
_cell_angle_beta 104.611(4)
_cell_angle_gamma 90.00
_cell_formula_units_Z 4
_cell_length_a 12.112(3)
_cell_length_b 12.420(3)
_cell_length_c 19.217(4)
_cell_measurement_reflns_used 1078
_cell_measurement_temperature 298(2)
_cell_measurement_theta_max 17.3585
_cell_measurement_theta_min 2.2755
_cell_volume 2797.3(11)
_computing_cell_refinement SMART
_computing_data_collection 'SMART (Bruker, 1998)'
_computing_data_reduction 'SAINT (Bruker, 1998)'
_computing_molecular_graphics 'SHELXTL (Sheldrick, 1997b)'
_computing_publication_material SHELXTL
_computing_structure_refinement 'SHELXL-97 (Sheldrick, 1997a)'
_computing_structure_solution 'SHELXS-97 (Sheldrick, 1997a)'
_diffrn_ambient_temperature 298(2)
_diffrn_measured_fraction_theta_full 0.999
_diffrn_measured_fraction_theta_max 0.999
_diffrn_measurement_device_type 'Bruker SMART CCD area-detecter'
_diffrn_measurement_method '\f and \w scans'
_diffrn_radiation_monochromator graphite
_diffrn_radiation_source 'fine-focus sealed tube'
_diffrn_radiation_type MoK\a
_diffrn_radiation_wavelength 0.71073
_diffrn_reflns_av_R_equivalents 0.0809
_diffrn_reflns_av_sigmaI/netI 0.1106
_diffrn_reflns_limit_h_max 8
_diffrn_reflns_limit_h_min -14
_diffrn_reflns_limit_k_max 14
_diffrn_reflns_limit_k_min -14
_diffrn_reflns_limit_l_max 23
_diffrn_reflns_limit_l_min -21
_diffrn_reflns_number 14710
_diffrn_reflns_theta_full 25.30
_diffrn_reflns_theta_max 25.30
_diffrn_reflns_theta_min 1.81
_diffrn_standards_number 0
_exptl_absorpt_coefficient_mu 1.564
_exptl_absorpt_correction_T_max 0.8851
_exptl_absorpt_correction_T_min 0.7880
_exptl_absorpt_correction_type multi-scan
_exptl_absorpt_process_details SADABS
_exptl_crystal_colour Deep-blue
_exptl_crystal_density_diffrn 1.524
_exptl_crystal_density_method 'not measured'
_exptl_crystal_description Block
_exptl_crystal_F_000 1300
_exptl_crystal_size_max 0.16
_exptl_crystal_size_mid 0.08
_exptl_crystal_size_min 0.08
_refine_diff_density_max 0.490
_refine_diff_density_min -0.419
_refine_diff_density_rms 0.088
_refine_ls_extinction_method none
_refine_ls_goodness_of_fit_ref 0.970
_refine_ls_hydrogen_treatment constr
_refine_ls_matrix_type full
_refine_ls_number_parameters 370
_refine_ls_number_reflns 5087
_refine_ls_number_restraints 0
_refine_ls_restrained_S_all 0.970
_refine_ls_R_factor_all 0.1020
_refine_ls_R_factor_gt 0.0551
_refine_ls_shift/su_max 0.000
_refine_ls_shift/su_mean 0.000
_refine_ls_structure_factor_coef Fsqd
_refine_ls_weighting_details 'calc w=1/[\s^2^(Fo^2^)+(0.0308P)^2^] where P=(Fo^2^+2Fc^2^)/3'
_refine_ls_weighting_scheme calc
_refine_ls_wR_factor_gt 0.1021
_refine_ls_wR_factor_ref 0.1187
_reflns_number_gt 3142
_reflns_number_total 5087
_reflns_threshold_expression I>2\s(I)
_cod_data_source_file ic051488dsi20051028_113801.cif
_cod_data_source_block 6
_cod_depositor_comments
;
The following automatic conversions were performed:

'_symmetry_cell_setting' value 'Monoclinic' changed to 'monoclinic'
according to
/usr/data/users/saulius/automatic-downloads/retrospective/ACS/lib/dictionaries/cif_core.dic
dictionary named 'cif_core.dic' version 2.4.2 from 2011-04-26.

Automatic conversion script
Id: cif_fix_values 2281 2013-09-26 08:29:07Z andrius 
;
_cod_original_cell_volume 2797.2(10)
_cod_original_sg_symbol_H-M P2(1)/n
_cod_database_code 4340265

loop_
_symmetry_equiv_pos_as_xyz
'x, y, z'
'-x+1/2, y+1/2, -z+1/2'
'-x, -y, -z'
'x-1/2, -y-1/2, z-1/2'

loop_
_atom_site_label
_atom_site_type_symbol
_atom_site_fract_x
_atom_site_fract_y
_atom_site_fract_z
_atom_site_U_iso_or_equiv
_atom_site_adp_type
_atom_site_occupancy
_atom_site_symmetry_multiplicity
_atom_site_calc_flag
_atom_site_refinement_flags
Cu1 Cu 0.53974(5) 0.05020(4) 0.11032(3) 0.03229(19) Uani 1 1 d .
Cu2 Cu 0.29741(5) -0.15591(4) 0.03036(3) 0.03110(19) Uani 1 1 d .
C1 C 0.3651(5) 0.1033(5) 0.1993(3) 0.0534(16) Uani 1 1 d .
H1 H 0.3746 0.0326 0.2156 0.064 Uiso 1 1 calc R
C2 C 0.2948(5) 0.1677(5) 0.2251(3) 0.0661(19) Uani 1 1 d .
H2 H 0.2575 0.1425 0.2587 0.079 Uiso 1 1 calc R
C3 C 0.2802(6) 0.2720(6) 0.2001(4) 0.071(2) Uani 1 1 d .
H3 H 0.2318 0.3182 0.2164 0.085 Uiso 1 1 calc R
C4 C 0.3364(5) 0.3075(5) 0.1514(3) 0.0604(17) Uani 1 1 d .
H4 H 0.3268 0.3778 0.1341 0.073 Uiso 1 1 calc R
C5 C 0.4074(4) 0.2376(4) 0.1283(3) 0.0396(13) Uani 1 1 d .
C6 C 0.4733(4) 0.2664(4) 0.0772(3) 0.0359(13) Uani 1 1 d .
C7 C 0.4783(5) 0.3560(4) 0.0359(3) 0.0480(15) Uani 1 1 d .
H7 H 0.4380 0.4200 0.0343 0.058 Uiso 1 1 calc R
C8 C 0.5557(5) 0.3296(4) -0.0023(3) 0.0436(14) Uani 1 1 d .
H8 H 0.5773 0.3745 -0.0352 0.052 Uiso 1 1 calc R
C9 C 0.7565(5) 0.1210(5) 0.2477(3) 0.0595(17) Uani 1 1 d .
H9 H 0.7696 0.1774 0.2190 0.071 Uiso 1 1 calc R
C10 C 0.8268(5) 0.1117(5) 0.3149(3) 0.068(2) Uani 1 1 d .
H10 H 0.8852 0.1609 0.3318 0.082 Uiso 1 1 calc R
C11 C 0.8091(6) 0.0284(5) 0.3564(3) 0.076(2) Uani 1 1 d .
H11 H 0.8556 0.0196 0.4026 0.092 Uiso 1 1 calc R
C12 C 0.7215(5) -0.0430(5) 0.3296(3) 0.0561(17) Uani 1 1 d .
H12 H 0.7086 -0.1008 0.3573 0.067 Uiso 1 1 calc R
C13 C 0.6535(4) -0.0278(4) 0.2613(3) 0.0365(13) Uani 1 1 d .
C14 C 0.5597(4) -0.0995(4) 0.2274(2) 0.0319(12) Uani 1 1 d .
C15 C 0.5122(4) -0.1885(4) 0.2519(3) 0.0376(13) Uani 1 1 d .
H15 H 0.5335 -0.2203 0.2971 0.045 Uiso 1 1 calc R
C16 C 0.4263(4) -0.2191(4) 0.1939(3) 0.0363(13) Uani 1 1 d .
H16 H 0.3787 -0.2778 0.1939 0.044 Uiso 1 1 calc R
C17 C 0.1192(5) -0.1117(5) 0.1131(3) 0.0476(15) Uani 1 1 d .
H17 H 0.1316 -0.1822 0.1295 0.057 Uiso 1 1 calc R
C18 C 0.0403(5) -0.0516(5) 0.1358(3) 0.0539(16) Uani 1 1 d .
H18 H 0.0003 -0.0809 0.1667 0.065 Uiso 1 1 calc R
C19 C 0.0211(5) 0.0533(5) 0.1121(3) 0.0547(16) Uani 1 1 d .
H19 H -0.0325 0.0960 0.1263 0.066 Uiso 1 1 calc R
C20 C 0.0834(5) 0.0930(5) 0.0668(3) 0.0483(15) Uani 1 1 d .
H20 H 0.0730 0.1638 0.0507 0.058 Uiso 1 1 calc R
C21 C 0.1610(4) 0.0279(4) 0.0454(3) 0.0343(12) Uani 1 1 d .
C22 C 0.2316(4) 0.0600(4) -0.0017(3) 0.0348(12) Uani 1 1 d .
C23 C 0.2412(5) 0.1529(4) -0.0387(3) 0.0450(14) Uani 1 1 d .
H23 H 0.2015 0.2171 -0.0391 0.054 Uiso 1 1 calc R
C24 C 0.3219(5) 0.1299(4) -0.0750(3) 0.0455(15) Uani 1 1 d .
H24 H 0.3460 0.1774 -0.1055 0.055 Uiso 1 1 calc R
C25 C 0.1457(4) -0.3167(4) -0.0085(3) 0.0341(12) Uani 1 1 d .
C26 C 0.0834(5) -0.4710(4) 0.0587(3) 0.0527(17) Uani 1 1 d .
H26 H 0.1398 -0.4516 0.0993 0.063 Uiso 1 1 calc R
C27 C 0.0711(4) -0.4132(4) -0.0034(3) 0.0315(12) Uani 1 1 d .
C28 C -0.0142(5) -0.4428(4) -0.0622(3) 0.0558(17) Uani 1 1 d .
H28 H -0.0251 -0.4040 -0.1047 0.067 Uiso 1 1 calc R
N1 N 0.4225(4) 0.1354(3) 0.1512(2) 0.0384(11) Uani 1 1 d .
N2 N 0.5443(3) 0.1908(3) 0.0641(2) 0.0319(10) Uani 1 1 d .
N3 N 0.5957(3) 0.2302(3) 0.0146(2) 0.0336(10) Uani 1 1 d .
N4 N 0.6705(4) 0.0549(3) 0.2206(2) 0.0418(11) Uani 1 1 d .
N5 N 0.5033(3) -0.0802(3) 0.1586(2) 0.0306(10) Uani 1 1 d .
N6 N 0.4196(3) -0.1542(3) 0.1375(2) 0.0323(10) Uani 1 1 d .
N7 N 0.1789(3) -0.0750(3) 0.0691(2) 0.0348(10) Uani 1 1 d .
N8 N 0.3050(3) -0.0133(3) -0.0146(2) 0.0319(10) Uani 1 1 d .
N9 N 0.3617(3) 0.0295(3) -0.0604(2) 0.0348(10) Uani 1 1 d .
O1 O 0.2247(3) -0.2964(2) 0.04774(17) 0.0381(9) Uani 1 1 d .
O2 O 0.1266(3) -0.2639(3) -0.06431(18) 0.0462(10) Uani 1 1 d .

loop_
_atom_site_aniso_label
_atom_site_aniso_U_11
_atom_site_aniso_U_22
_atom_site_aniso_U_33
_atom_site_aniso_U_23
_atom_site_aniso_U_13
_atom_site_aniso_U_12
Cu1 0.0346(4) 0.0321(3) 0.0313(3) 0.0044(3) 0.0104(3) -0.0054(3)
Cu2 0.0321(4) 0.0291(3) 0.0335(4) 0.0019(3) 0.0109(3) -0.0063(3)
C1 0.058(4) 0.062(4) 0.048(4) 0.010(3) 0.028(3) 0.005(3)
C2 0.062(4) 0.082(5) 0.067(5) -0.001(4) 0.040(4) 0.000(4)
C3 0.072(5) 0.076(5) 0.079(5) -0.001(4) 0.044(4) 0.026(4)
C4 0.075(5) 0.049(4) 0.069(4) 0.001(3) 0.040(4) 0.009(4)
C5 0.040(3) 0.043(3) 0.040(3) -0.009(3) 0.017(3) 0.002(3)
C6 0.043(3) 0.030(3) 0.036(3) -0.003(2) 0.012(3) 0.003(3)
C7 0.060(4) 0.027(3) 0.062(4) 0.003(3) 0.023(3) 0.008(3)
C8 0.055(4) 0.032(3) 0.050(3) 0.006(3) 0.023(3) 0.000(3)
C9 0.060(4) 0.054(4) 0.060(4) 0.010(3) 0.007(4) -0.015(4)
C10 0.063(5) 0.063(4) 0.062(4) -0.002(4) -0.015(4) -0.030(4)
C11 0.078(5) 0.081(5) 0.049(4) 0.007(4) -0.021(4) -0.023(4)
C12 0.061(4) 0.060(4) 0.039(3) 0.010(3) -0.002(3) -0.019(4)
C13 0.034(3) 0.041(3) 0.033(3) -0.001(2) 0.005(3) -0.007(3)
C14 0.035(3) 0.031(3) 0.030(3) -0.002(2) 0.007(3) 0.004(2)
C15 0.041(3) 0.039(3) 0.033(3) 0.007(2) 0.011(3) -0.003(3)
C16 0.035(3) 0.033(3) 0.046(3) 0.006(3) 0.020(3) -0.008(3)
C17 0.047(4) 0.062(4) 0.037(3) 0.005(3) 0.017(3) -0.010(3)
C18 0.046(4) 0.070(4) 0.054(4) 0.002(3) 0.030(3) 0.008(4)
C19 0.042(4) 0.076(5) 0.050(4) -0.014(4) 0.019(3) 0.010(4)
C20 0.044(4) 0.055(4) 0.045(4) -0.005(3) 0.010(3) 0.005(3)
C21 0.028(3) 0.044(3) 0.030(3) -0.002(3) 0.007(2) -0.001(3)
C22 0.032(3) 0.034(3) 0.037(3) -0.004(2) 0.006(3) -0.003(3)
C23 0.049(4) 0.029(3) 0.059(4) 0.006(3) 0.017(3) 0.005(3)
C24 0.052(4) 0.031(3) 0.057(4) 0.012(3) 0.022(3) -0.004(3)
C25 0.035(3) 0.029(3) 0.041(3) -0.008(3) 0.016(3) -0.006(3)
C26 0.053(4) 0.058(4) 0.038(3) -0.005(3) -0.006(3) -0.029(3)
C27 0.033(3) 0.029(3) 0.033(3) 0.002(2) 0.009(2) -0.010(2)
C28 0.062(4) 0.061(4) 0.036(3) 0.016(3) -0.003(3) -0.028(3)
N1 0.038(3) 0.043(3) 0.035(2) 0.001(2) 0.011(2) 0.002(2)
N2 0.038(3) 0.029(2) 0.030(2) 0.0010(19) 0.011(2) -0.005(2)
N3 0.043(3) 0.025(2) 0.035(2) 0.0018(19) 0.014(2) 0.003(2)
N4 0.044(3) 0.036(2) 0.041(3) 0.005(2) 0.002(2) -0.012(2)
N5 0.030(2) 0.033(2) 0.029(2) 0.0031(18) 0.009(2) -0.009(2)
N6 0.033(2) 0.035(2) 0.030(2) -0.0017(19) 0.009(2) -0.010(2)
N7 0.032(3) 0.039(3) 0.034(2) 0.000(2) 0.009(2) -0.007(2)
N8 0.030(2) 0.034(2) 0.034(2) 0.0034(19) 0.011(2) -0.003(2)
N9 0.038(3) 0.031(2) 0.035(2) 0.0058(19) 0.010(2) -0.006(2)
O1 0.040(2) 0.0328(19) 0.042(2) 0.0017(17) 0.0113(19) -0.0158(18)
O2 0.054(3) 0.039(2) 0.042(2) 0.0082(18) 0.007(2) -0.0142(19)

loop_
_atom_type_symbol
_atom_type_description
_atom_type_scat_dispersion_real
_atom_type_scat_dispersion_imag
_atom_type_scat_source
C C 0.0033 0.0016 'International Tables Vol C Tables 4.2.6.8 and 6.1.1.4'
H H 0.0000 0.0000 'International Tables Vol C Tables 4.2.6.8 and 6.1.1.4'
N N 0.0061 0.0033 'International Tables Vol C Tables 4.2.6.8 and 6.1.1.4'
O O 0.0106 0.0060 'International Tables Vol C Tables 4.2.6.8 and 6.1.1.4'
Cu Cu 0.3201 1.2651 'International Tables Vol C Tables 4.2.6.8 and 6.1.1.4'

loop_
_geom_angle_atom_site_label_1
_geom_angle_atom_site_label_2
_geom_angle_atom_site_label_3
_geom_angle
_geom_angle_site_symmetry_1
_geom_angle_site_symmetry_3
N2 Cu1 N5 167.84(17) . .
N2 Cu1 N9 97.82(17) . 3_655
N5 Cu1 N9 92.95(16) . 3_655
N2 Cu1 N1 79.54(17) . .
N5 Cu1 N1 89.13(17) . .
N9 Cu1 N1 173.31(16) 3_655 .
N2 Cu1 N4 107.58(15) . .
N5 Cu1 N4 76.77(15) . .
N9 Cu1 N4 95.74(16) 3_655 .
N1 Cu1 N4 90.92(16) . .
N3 Cu2 N8 96.93(17) 3_655 .
N3 Cu2 O1 91.71(15) 3_655 .
N8 Cu2 O1 156.01(15) . .
N3 Cu2 N7 175.42(16) 3_655 .
N8 Cu2 N7 80.40(17) . .
O1 Cu2 N7 89.37(15) . .
N3 Cu2 N6 93.05(15) 3_655 .
N8 Cu2 N6 107.67(15) . .
O1 Cu2 N6 94.11(14) . .
N7 Cu2 N6 91.31(15) . .
N1 C1 C2 123.9(6) . .
N1 C1 H1 118.1 . .
C2 C1 H1 118.1 . .
C1 C2 C3 117.8(6) . .
C1 C2 H2 121.1 . .
C3 C2 H2 121.1 . .
C4 C3 C2 120.2(6) . .
C4 C3 H3 119.9 . .
C2 C3 H3 119.9 . .
C3 C4 C5 118.6(6) . .
C3 C4 H4 120.7 . .
C5 C4 H4 120.7 . .
N1 C5 C4 122.5(5) . .
N1 C5 C6 113.6(5) . .
C4 C5 C6 123.9(5) . .
N2 C6 C7 109.6(5) . .
N2 C6 C5 116.2(4) . .
C7 C6 C5 134.2(5) . .
C8 C7 C6 104.5(5) . .
C8 C7 H7 127.7 . .
C6 C7 H7 127.7 . .
N3 C8 C7 110.3(5) . .
N3 C8 H8 124.8 . .
C7 C8 H8 124.8 . .
N4 C9 C10 124.2(6) . .
N4 C9 H9 117.9 . .
C10 C9 H9 117.9 . .
C11 C10 C9 118.0(6) . .
C11 C10 H10 121.0 . .
C9 C10 H10 121.0 . .
C10 C11 C12 119.4(5) . .
C10 C11 H11 120.3 . .
C12 C11 H11 120.3 . .
C13 C12 C11 119.1(5) . .
C13 C12 H12 120.4 . .
C11 C12 H12 120.4 . .
N4 C13 C12 121.4(5) . .
N4 C13 C14 115.1(4) . .
C12 C13 C14 123.5(5) . .
N5 C14 C15 108.9(4) . .
N5 C14 C13 118.2(4) . .
C15 C14 C13 132.8(4) . .
C16 C15 C14 104.0(4) . .
C16 C15 H15 128.0 . .
C14 C15 H15 128.0 . .
N6 C16 C15 111.7(4) . .
N6 C16 H16 124.2 . .
C15 C16 H16 124.2 . .
N7 C17 C18 123.7(5) . .
N7 C17 H17 118.2 . .
C18 C17 H17 118.2 . .
C17 C18 C19 118.9(6) . .
C17 C18 H18 120.6 . .
C19 C18 H18 120.6 . .
C20 C19 C18 118.2(6) . .
C20 C19 H19 120.9 . .
C18 C19 H19 120.9 . .
C19 C20 C21 120.0(5) . .
C19 C20 H20 120.0 . .
C21 C20 H20 120.0 . .
N7 C21 C20 121.2(5) . .
N7 C21 C22 113.5(5) . .
C20 C21 C22 125.3(5) . .
N8 C22 C23 109.1(5) . .
N8 C22 C21 116.9(4) . .
C23 C22 C21 134.0(5) . .
C24 C23 C22 104.7(5) . .
C24 C23 H23 127.6 . .
C22 C23 H23 127.6 . .
N9 C24 C23 110.7(5) . .
N9 C24 H24 124.7 . .
C23 C24 H24 124.7 . .
O2 C25 O1 124.8(5) . .
O2 C25 C27 119.5(5) . .
O1 C25 C27 115.6(4) . .
C27 C26 C28 121.2(5) . 3_545
C27 C26 H26 119.4 . .
C28 C26 H26 119.4 3_545 .
C26 C27 C28 118.0(4) . .
C26 C27 C25 122.3(5) . .
C28 C27 C25 119.6(5) . .
C26 C28 C27 120.7(5) 3_545 .
C26 C28 H28 119.6 3_545 .
C27 C28 H28 119.6 . .
C5 N1 C1 117.0(5) . .
C5 N1 Cu1 114.0(4) . .
C1 N1 Cu1 128.9(4) . .
C6 N2 N3 108.0(4) . .
C6 N2 Cu1 116.4(3) . .
N3 N2 Cu1 135.2(3) . .
C8 N3 N2 107.5(4) . .
C8 N3 Cu2 124.7(4) . 3_655
N2 N3 Cu2 127.7(3) . 3_655
C9 N4 C13 117.8(4) . .
C9 N4 Cu1 131.8(4) . .
C13 N4 Cu1 110.3(3) . .
C14 N5 N6 109.2(4) . .
C14 N5 Cu1 119.3(3) . .
N6 N5 Cu1 131.1(3) . .
C16 N6 N5 106.2(4) . .
C16 N6 Cu2 129.7(3) . .
N5 N6 Cu2 124.1(3) . .
C17 N7 C21 118.1(5) . .
C17 N7 Cu2 127.7(4) . .
C21 N7 Cu2 114.2(3) . .
C22 N8 N9 108.8(4) . .
C22 N8 Cu2 114.9(3) . .
N9 N8 Cu2 136.1(3) . .
C24 N9 N8 106.7(4) . .
C24 N9 Cu1 126.4(4) . 3_655
N8 N9 Cu1 125.9(3) . 3_655
C25 O1 Cu2 107.2(3) . .

loop_
_geom_bond_atom_site_label_1
_geom_bond_atom_site_label_2
_geom_bond_distance
_geom_bond_site_symmetry_2
Cu1 N2 1.967(4) .
Cu1 N5 1.971(4) .
Cu1 N9 1.977(4) 3_655
Cu1 N1 2.078(4) .
Cu1 N4 2.304(4) .
Cu2 N3 1.959(4) 3_655
Cu2 N8 1.982(4) .
Cu2 O1 2.020(3) .
Cu2 N7 2.040(4) .
Cu2 N6 2.212(4) .
C1 N1 1.348(6) .
C1 C2 1.351(8) .
C1 H1 0.9300 .
C2 C3 1.377(8) .
C2 H2 0.9300 .
C3 C4 1.362(8) .
C3 H3 0.9300 .
C4 C5 1.372(7) .
C4 H4 0.9300 .
C5 N1 1.342(6) .
C5 C6 1.458(7) .
C6 N2 1.339(6) .
C6 C7 1.376(6) .
C7 C8 1.368(7) .
C7 H7 0.9300 .
C8 N3 1.335(6) .
C8 H8 0.9300 .
C9 N4 1.326(6) .
C9 C10 1.360(7) .
C9 H9 0.9300 .
C10 C11 1.356(8) .
C10 H10 0.9300 .
C11 C12 1.379(7) .
C11 H11 0.9300 .
C12 C13 1.375(6) .
C12 H12 0.9300 .
C13 N4 1.337(6) .
C13 C14 1.461(6) .
C14 N5 1.348(5) .
C14 C15 1.382(6) .
C15 C16 1.372(6) .
C15 H15 0.9300 .
C16 N6 1.337(5) .
C16 H16 0.9300 .
C17 N7 1.324(6) .
C17 C18 1.368(7) .
C17 H17 0.9300 .
C18 C19 1.380(7) .
C18 H18 0.9300 .
C19 C20 1.379(7) .
C19 H19 0.9300 .
C20 C21 1.379(7) .
C20 H20 0.9300 .
C21 N7 1.355(6) .
C21 C22 1.450(7) .
C22 N8 1.339(6) .
C22 C23 1.375(6) .
C23 C24 1.366(7) .
C23 H23 0.9300 .
C24 N9 1.341(6) .
C24 H24 0.9300 .
C25 O2 1.228(5) .
C25 O1 1.275(5) .
C25 C27 1.519(6) .
C26 C27 1.368(6) .
C26 C28 1.371(7) 3_545
C26 H26 0.9300 .
C27 C28 1.375(6) .
C28 C26 1.371(7) 3_545
C28 H28 0.9300 .
N2 N3 1.354(5) .
N3 Cu2 1.959(4) 3_655
N5 N6 1.353(5) .
N8 N9 1.354(5) .
N9 Cu1 1.977(4) 3_655

loop_
_geom_torsion_atom_site_label_1
_geom_torsion_atom_site_label_2
_geom_torsion_atom_site_label_3
_geom_torsion_atom_site_label_4
_geom_torsion
_geom_torsion_site_symmetry_1
_geom_torsion_site_symmetry_4
N1 C1 C2 C3 0.8(10) . .
C1 C2 C3 C4 -0.6(10) . .
C2 C3 C4 C5 -0.2(10) . .
C3 C4 C5 N1 0.8(9) . .
C3 C4 C5 C6 -179.1(5) . .
N1 C5 C6 N2 -4.3(6) . .
C4 C5 C6 N2 175.7(5) . .
N1 C5 C6 C7 173.7(5) . .
C4 C5 C6 C7 -6.4(9) . .
N2 C6 C7 C8 0.0(6) . .
C5 C6 C7 C8 -178.1(5) . .
C6 C7 C8 N3 0.0(6) . .
N4 C9 C10 C11 1.1(10) . .
C9 C10 C11 C12 0.0(11) . .
C10 C11 C12 C13 -0.4(10) . .
C11 C12 C13 N4 -0.2(9) . .
C11 C12 C13 C14 179.1(6) . .
N4 C13 C14 N5 3.3(7) . .
C12 C13 C14 N5 -176.0(5) . .
N4 C13 C14 C15 -176.4(5) . .
C12 C13 C14 C15 4.3(9) . .
N5 C14 C15 C16 0.0(5) . .
C13 C14 C15 C16 179.8(5) . .
C14 C15 C16 N6 -0.4(6) . .
N7 C17 C18 C19 -0.1(9) . .
C17 C18 C19 C20 -0.5(8) . .
C18 C19 C20 C21 1.1(8) . .
C19 C20 C21 N7 -1.1(8) . .
C19 C20 C21 C22 -179.9(5) . .
N7 C21 C22 N8 -1.1(6) . .
C20 C21 C22 N8 177.8(5) . .
N7 C21 C22 C23 178.4(5) . .
C20 C21 C22 C23 -2.7(9) . .
N8 C22 C23 C24 1.1(6) . .
C21 C22 C23 C24 -178.4(5) . .
C22 C23 C24 N9 -1.0(6) . .
C28 C26 C27 C28 1.1(10) 3_545 .
C28 C26 C27 C25 179.3(5) 3_545 .
O2 C25 C27 C26 -175.8(5) . .
O1 C25 C27 C26 3.6(7) . .
O2 C25 C27 C28 2.4(7) . .
O1 C25 C27 C28 -178.2(5) . .
C26 C27 C28 C26 -1.1(10) . 3_545
C25 C27 C28 C26 -179.4(5) . 3_545
C4 C5 N1 C1 -0.7(8) . .
C6 C5 N1 C1 179.3(5) . .
C4 C5 N1 Cu1 -177.7(4) . .
C6 C5 N1 Cu1 2.2(5) . .
C2 C1 N1 C5 -0.1(8) . .
C2 C1 N1 Cu1 176.4(4) . .
N2 Cu1 N1 C5 -0.1(3) . .
N5 Cu1 N1 C5 -175.6(4) . .
N9 Cu1 N1 C5 -67.4(15) 3_655 .
N4 Cu1 N1 C5 107.6(3) . .
N2 Cu1 N1 C1 -176.7(5) . .
N5 Cu1 N1 C1 7.8(5) . .
N9 Cu1 N1 C1 116.0(14) 3_655 .
N4 Cu1 N1 C1 -69.0(5) . .
C7 C6 N2 N3 0.1(5) . .
C5 C6 N2 N3 178.5(4) . .
C7 C6 N2 Cu1 -174.2(3) . .
C5 C6 N2 Cu1 4.3(6) . .
N5 Cu1 N2 C6 19.3(9) . .
N9 Cu1 N2 C6 171.4(3) 3_655 .
N1 Cu1 N2 C6 -2.3(3) . .
N4 Cu1 N2 C6 -90.0(4) . .
N5 Cu1 N2 N3 -152.8(6) . .
N9 Cu1 N2 N3 -0.7(4) 3_655 .
N1 Cu1 N2 N3 -174.5(4) . .
N4 Cu1 N2 N3 97.9(4) . .
C7 C8 N3 N2 0.1(6) . .
C7 C8 N3 Cu2 176.8(3) . 3_655
C6 N2 N3 C8 -0.1(5) . .
Cu1 N2 N3 C8 172.6(4) . .
C6 N2 N3 Cu2 -176.6(3) . 3_655
Cu1 N2 N3 Cu2 -4.0(6) . 3_655
C10 C9 N4 C13 -1.7(9) . .
C10 C9 N4 Cu1 -179.7(5) . .
C12 C13 N4 C9 1.2(8) . .
C14 C13 N4 C9 -178.2(5) . .
C12 C13 N4 Cu1 179.6(4) . .
C14 C13 N4 Cu1 0.2(5) . .
N2 Cu1 N4 C9 -16.0(5) . .
N5 Cu1 N4 C9 175.8(5) . .
N9 Cu1 N4 C9 84.1(5) 3_655 .
N1 Cu1 N4 C9 -95.3(5) . .
N2 Cu1 N4 C13 165.9(3) . .
N5 Cu1 N4 C13 -2.3(3) . .
N9 Cu1 N4 C13 -94.0(4) 3_655 .
N1 Cu1 N4 C13 86.6(4) . .
C15 C14 N5 N6 0.3(5) . .
C13 C14 N5 N6 -179.5(4) . .
C15 C14 N5 Cu1 174.0(3) . .
C13 C14 N5 Cu1 -5.8(6) . .
N2 Cu1 N5 C14 -108.2(8) . .
N9 Cu1 N5 C14 99.5(4) 3_655 .
N1 Cu1 N5 C14 -86.8(4) . .
N4 Cu1 N5 C14 4.3(3) . .
N2 Cu1 N5 N6 63.9(9) . .
N9 Cu1 N5 N6 -88.4(4) 3_655 .
N1 Cu1 N5 N6 85.2(4) . .
N4 Cu1 N5 N6 176.4(4) . .
C15 C16 N6 N5 0.6(5) . .
C15 C16 N6 Cu2 -177.6(3) . .
C14 N5 N6 C16 -0.5(5) . .
Cu1 N5 N6 C16 -173.2(3) . .
C14 N5 N6 Cu2 177.7(3) . .
Cu1 N5 N6 Cu2 5.0(5) . .
N3 Cu2 N6 C16 -99.5(4) 3_655 .
N8 Cu2 N6 C16 162.2(4) . .
O1 Cu2 N6 C16 -7.6(4) . .
N7 Cu2 N6 C16 81.9(4) . .
N3 Cu2 N6 N5 82.7(4) 3_655 .
N8 Cu2 N6 N5 -15.6(4) . .
O1 Cu2 N6 N5 174.6(3) . .
N7 Cu2 N6 N5 -96.0(4) . .
C18 C17 N7 C21 0.2(7) . .
C18 C17 N7 Cu2 -179.3(4) . .
C20 C21 N7 C17 0.4(7) . .
C22 C21 N7 C17 179.4(4) . .
C20 C21 N7 Cu2 180.0(4) . .
C22 C21 N7 Cu2 -1.1(5) . .
N3 Cu2 N7 C17 127(2) 3_655 .
N8 Cu2 N7 C17 -178.5(4) . .
O1 Cu2 N7 C17 23.3(4) . .
N6 Cu2 N7 C17 -70.8(4) . .
N3 Cu2 N7 C21 -53(2) 3_655 .
N8 Cu2 N7 C21 2.0(3) . .
O1 Cu2 N7 C21 -156.2(3) . .
N6 Cu2 N7 C21 109.7(3) . .
C23 C22 N8 N9 -0.8(5) . .
C21 C22 N8 N9 178.8(4) . .
C23 C22 N8 Cu2 -176.8(3) . .
C21 C22 N8 Cu2 2.8(5) . .
N3 Cu2 N8 C22 173.7(3) 3_655 .
O1 Cu2 N8 C22 63.4(5) . .
N7 Cu2 N8 C22 -2.6(3) . .
N6 Cu2 N8 C22 -90.9(3) . .
N3 Cu2 N8 N9 -0.9(4) 3_655 .
O1 Cu2 N8 N9 -111.2(5) . .
N7 Cu2 N8 N9 -177.2(4) . .
N6 Cu2 N8 N9 94.5(4) . .
C23 C24 N9 N8 0.6(6) . .
C23 C24 N9 Cu1 169.6(4) . 3_655
C22 N8 N9 C24 0.1(5) . .
Cu2 N8 N9 C24 175.0(4) . .
C22 N8 N9 Cu1 -168.9(3) . 3_655
Cu2 N8 N9 Cu1 5.9(6) . 3_655
O2 C25 O1 Cu2 5.9(6) . .
C27 C25 O1 Cu2 -173.4(3) . .
N3 Cu2 O1 C25 -87.8(3) 3_655 .
N8 Cu2 O1 C25 23.6(5) . .
N7 Cu2 O1 C25 87.8(3) . .
N6 Cu2 O1 C25 179.1(3) . .
